data_4122295
loop_
_publ_author_name
'Dale, Edward J.'
'Vermeulen, Nicolaas A.'
'Thomas, Andy A.'
'Barnes, Jonathan C.'
'Jur\'i\<cek, Michal'
'Blackburn, Anthea K.'
'Strutt, Nathan L.'
'Sarjeant, Amy A.'
'Stern, Charlotte L.'
'Denmark, Scott E.'
'Stoddart, J. Fraser'

_publ_section_title
;
 ExCage
;
_journal_issue 30
_journal_name_full 'Journal of the American Chemical Society'
_journal_page_first 10669
_journal_paper_doi 10.1021/ja5041557
_journal_volume 136
_journal_year 2014
_chemical_formula_moiety '6(F6 P), C66 H54 N6, C4 H6 N2, 0.25(C36)'
_chemical_formula_sum 'C79 H66 F36 N8 P6'
_chemical_formula_weight 1997.21
_chemical_name_systematic
;
 ?
;
_space_group_crystal_system orthorhombic
_space_group_IT_number 63
_space_group_name_Hall '-C 2c 2'
_space_group_name_H-M_alt 'C m c m'
_symmetry_space_group_name_Hall '-C 2c 2'
_symmetry_space_group_name_H-M 'C m c m'
_atom_sites_solution_hydrogens geom
_atom_sites_solution_primary direct
_audit_creation_date 2013-06-06
_audit_creation_method
;
  Olex2 1.2
  (compiled Apr 23 2013 17:59:47, GUI svn.r4466)
;
_cell_angle_alpha 90
_cell_angle_beta 90
_cell_angle_gamma 90
_cell_formula_units_Z 4
_cell_length_a 18.1567(8)
_cell_length_b 28.6627(13)
_cell_length_c 21.1615(10)
_cell_measurement_reflns_used 7671
_cell_measurement_temperature 100(2)
_cell_measurement_theta_max 63.82
_cell_measurement_theta_min 2.88
_cell_volume 11012.9(9)
_computing_cell_refinement 'SAINT V7.23A (Bruker, 2005)'
_computing_data_collection 'APEX2 V2.1-4 (Bruker, 2007)'
_computing_data_reduction 'Bruker SAINT'
_computing_molecular_graphics
;
O. V. Dolomanov, L. J. Bourhis, R. J. Gildea, J. A. K. Howard and H. Puschmann,
OLEX2: a complete structure solution, refinement and analysis program.
J. Appl. Cryst. (2009). 42, 339-341.
;
_computing_publication_material
;
O. V. Dolomanov, L. J. Bourhis, R. J. Gildea, J. A. K. Howard and H. Puschmann,
OLEX2: a complete structure solution, refinement and analysis program.
J. Appl. Cryst. (2009). 42, 339-341.
;
_computing_structure_refinement
;
SHELXL, G.M. Sheldrick, Acta Cryst.
(2008). A64, 112-122
;
_computing_structure_solution
;
SHELXS, G.M. Sheldrick, Acta Cryst.
(2008). A64, 112-122
;
_diffrn_ambient_temperature 100.01
_diffrn_detector_area_resol_mean 8
_diffrn_measured_fraction_theta_full 0.923
_diffrn_measured_fraction_theta_max 0.989
_diffrn_measurement_device_type 'Bruker Kappa APEX CCD area detector'
_diffrn_measurement_method '\w and \f scans'
_diffrn_radiation_monochromator 'Quazar optics'
_diffrn_radiation_type CuK\a
_diffrn_radiation_wavelength 1.54178
_diffrn_reflns_av_R_equivalents 0.0324
_diffrn_reflns_av_unetI/netI 0.0250
_diffrn_reflns_Laue_measured_fraction_full 0.923
_diffrn_reflns_Laue_measured_fraction_max 0.989
_diffrn_reflns_limit_h_max 21
_diffrn_reflns_limit_h_min -14
_diffrn_reflns_limit_k_max 33
_diffrn_reflns_limit_k_min -31
_diffrn_reflns_limit_l_max 24
_diffrn_reflns_limit_l_min -24
_diffrn_reflns_number 26346
_diffrn_reflns_point_group_measured_fraction_full 0.923
_diffrn_reflns_point_group_measured_fraction_max 0.989
_diffrn_reflns_theta_full 67.679
_diffrn_reflns_theta_max 64.73
_diffrn_reflns_theta_min 2.09
_diffrn_source microsource
_diffrn_standards_number 0
_exptl_absorpt_coefficient_mu 1.807
_exptl_absorpt_correction_T_max 0.7525
_exptl_absorpt_correction_T_min 0.6366
_exptl_absorpt_correction_type multi-scan
_exptl_absorpt_process_details
;
SADABS-2008/1 (Bruker,2008) was used for absorption correction.
wR2(int) was 0.0509 before and 0.0422 after correction.
The Ratio of minimum to maximum transmission is 0.8460.
The \l/2 correction factor is 0.0015.
;
_exptl_crystal_colour yellow
_exptl_crystal_colour_primary yellow
_exptl_crystal_density_diffrn 1.205
_exptl_crystal_description block
_exptl_crystal_F_000 4040
_exptl_crystal_size_max 0.251
_exptl_crystal_size_mid 0.159
_exptl_crystal_size_min 0.118
_refine_diff_density_max 1.716
_refine_diff_density_min -0.661
_refine_diff_density_rms 0.129
_refine_ls_extinction_method none
_refine_ls_goodness_of_fit_ref 1.443
_refine_ls_hydrogen_treatment constr
_refine_ls_matrix_type full
_refine_ls_number_parameters 420
_refine_ls_number_reflns 4909
_refine_ls_number_restraints 876
_refine_ls_restrained_S_all 1.446
_refine_ls_R_factor_all 0.1153
_refine_ls_R_factor_gt 0.0958
_refine_ls_shift/su_max 0.001
_refine_ls_shift/su_mean 0.000
_refine_ls_structure_factor_coef Fsqd
_refine_ls_weighting_details
;
 w=1/[\s^2^(Fo^2^)+(0.2000P)^2^]
 where P=(Fo^2^+2Fc^2^)/3
;
_refine_ls_weighting_scheme calc
_refine_ls_wR_factor_gt 0.3104
_refine_ls_wR_factor_ref 0.3321
_reflns_Friedel_coverage 0.000
_reflns_number_gt 3621
_reflns_number_total 4909
_reflns_threshold_expression 'I > 2\s(I)'
_cod_data_source_file ja5041557_si_010.cif
_cod_data_source_block n2801
_cod_database_code 4122295
_olex2_refinement_description
;
1. Fixed Uiso
 At 1.2 times of:
  All C(H) groups, All C(H,H) groups
 At 1.5 times of:
  All C(H,H,H) groups
2. Restrained distances
 C35-C34 \\sim C33-C34 \\sim C32-C33 \\sim C31-C32 \\sim C30-C31 \\sim C30-C35 \\sim C30-C29 \\sim C28-C29
 \\sim C27-C28 \\sim C36-C27 \\sim C36-C35 \\sim C36-C37 \\sim C20-C37 \\sim C20-C25 \\sim C25-C26 \\sim C27-
 C26 \\sim C20-C21 \\sim C21-C22 \\sim C22-C23 \\sim C23-C24 \\sim C25-C24
 with sigma of 0.01
 P2-F7 \\sim P2-F7A \\sim P2-F9 \\sim P2-F9A \\sim P2-F10 \\sim P2-F8 \\sim P2-F9B
 with sigma of 0.02
3. Restrained planarity
 C36, C20, C21, C25, C37, C22, C24, C26, C23, C27, C35, C28, C30, C34, C29,
 C31, C33, C32
 with sigma of 0.1
4. Rigid bond restraints
 C26, C34, C33, C35, C32, C30, C36, C31, C29, C37, C27, C28, C20, C21, C25,
 C22, C24, C23
 with sigma for 1-2 distances of 0.01 and sigma for 1-3 distances of 0.01
 F7, F7A, F9, F9A, F9B
 with sigma for 1-2 distances of 0.01 and sigma for 1-3 distances of 0.01
5. Uiso/Uaniso restraints and constraints
C26 \\sim C34 \\sim C33 \\sim C35 \\sim C32 \\sim C30 \\sim C36 \\sim C31 \\sim C29 \\sim C37 \\sim C27 \\sim C28 \\sim C20 \\sim C21 \\sim C25 \\sim C22 \\sim C24 \\sim C23: within 1.7A with sigma of 0.01 and sigma for terminal atoms of 0.02
F7 \\sim F7A \\sim F9 \\sim F9A \\sim F9B: within 1.7A with sigma of 0.01 and sigma for terminal atoms of 0.02
6. Others
 Sof(F7A)=1-FVAR(1)
 Sof(F9A)=Sof(F9B)=0.5*(1-FVAR(2))
 Sof(F7)=Sof(F9)=FVAR(1)
 Fixed Sof: H(0.5) HA(0.5) H39A(0.5) H39B(0.5) H39C(0.5) C20(0.125) C21(0.125)
 C22(0.125) C23(0.125) C24(0.125) C25(0.125) C26(0.125) C27(0.125) C28(0.125)
 C29(0.125) C30(0.125) C31(0.125) C32(0.125) C33(0.125) C34(0.125) C35(0.125)
 C36(0.125) C37(0.125)
7.a Secondary CH2 refined with riding coordinates:
 C3(H,HA), C16(H16A,H16B)
7.b Aromatic/amide H refined with riding coordinates:
 C1(H1), C4(H4), C5(H5), C8(H8), C10(H10), C12(H12), C13(H13), C14(H14),
 C15(H15), C18(H18), C19(H19)
7.c Idealised Me refined as rotating group:
 C39(H39A,H39B,H39C)
;
_smtbx_masks_special_details
;
The solvent masking procedure as implemented in Olex2 was used to remove the
electronic contribution of solvent molecules from the refinement.  As the exact
solvent content is not known, only the atoms used in the refinement model are
reported in the formula here.



Total solvent accessible volume / cell = 2456.7 Ang^3^ [22.3%]
Total electron count / cell = 475.8
;
_shelx_estimated_absorpt_t_max 0.815
_shelx_estimated_absorpt_t_min 0.660
_shelx_space_group_comment
;
The symmetry employed for this shelxl refinement is uniquely defined
by the following loop, which should always be used as a source of
symmetry information in preference to the above space-group names.
They are only intended as comments.
;
_shelxl_version_number 2012-9

loop_
_space_group_symop_operation_xyz
'x, y, z'
'-x, -y, z+1/2'
'-x, y, -z+1/2'
'x, -y, -z'
'x+1/2, y+1/2, z'
'-x+1/2, -y+1/2, z+1/2'
'-x+1/2, y+1/2, -z+1/2'
'x+1/2, -y+1/2, -z'
'-x, -y, -z'
'x, y, -z-1/2'
'x, -y, z-1/2'
'-x, y, z'
'-x+1/2, -y+1/2, -z'
'x+1/2, y+1/2, -z-1/2'
'x+1/2, -y+1/2, z-1/2'
'-x+1/2, y+1/2, z'

loop_
_atom_site_label
_atom_site_type_symbol
_atom_site_fract_x
_atom_site_fract_y
_atom_site_fract_z
_atom_site_U_iso_or_equiv
_atom_site_adp_type
_atom_site_occupancy
_atom_site_site_symmetry_order
_atom_site_calc_flag
_atom_site_refinement_flags_posn
_atom_site_refinement_flags_adp
_atom_site_refinement_flags_occupancy
_atom_site_disorder_assembly
_atom_site_disorder_group
P1 P 0.77346(6) 0.32792(4) 0.59029(6) 0.0579(4) Uani 1 1 d . U . . .
F1 F 0.81160(17) 0.28553(10) 0.62700(15) 0.0755(8) Uani 1 1 d . U . . .
F2 F 0.73557(16) 0.36906(10) 0.55175(16) 0.0780(8) Uani 1 1 d . U . . .
F3 F 0.70673(18) 0.29503(11) 0.56965(18) 0.0901(10) Uani 1 1 d . U . . .
F4 F 0.72732(18) 0.34156(16) 0.65182(18) 0.1034(12) Uani 1 1 d . U . . .
F5 F 0.83819(16) 0.36079(10) 0.61290(17) 0.0794(9) Uani 1 1 d . U . . .
F6 F 0.81920(18) 0.31395(13) 0.52975(14) 0.0896(10) Uani 1 1 d . U . . .
P2 P 1.0000 0.41288(11) 0.43029(14) 0.1082(10) Uani 1 2 d DS TU P . .
F7 F 0.9376(3) 0.4236(3) 0.3845(4) 0.106(2) Uani 0.653(9) 1 d D U P A 1
F8 F 1.0000 0.4636(3) 0.4522(5) 0.166(3) Uani 1 2 d DS TU P A .
F9 F 0.9359(5) 0.3945(3) 0.4796(4) 0.150(3) Uani 0.653(9) 1 d D U P A 1
F10 F 1.0000 0.35919(19) 0.4148(3) 0.1008(15) Uani 1 2 d DS TU P A .
N1 N 0.5000 0.64020(15) 0.4044(2) 0.0467(10) Uani 1 2 d S TU P . .
N2 N 0.76611(17) 0.34166(12) 0.40070(16) 0.0496(8) Uani 1 1 d . U . . .
C1 C 0.5659(2) 0.69715(14) 0.2827(2) 0.0559(10) Uani 1 1 d . U . . .
H1 H 0.6114 0.6981 0.3049 0.067 Uiso 1 1 calc R U . . .
C2 C 0.5000 0.69583(16) 0.3163(3) 0.0459(11) Uani 1 2 d S TU P . .
C3 C 0.5000 0.69116(18) 0.3872(3) 0.0506(12) Uani 1 2 d S TU P . .
H H 0.5442 0.7065 0.4050 0.061 Uiso 0.5 1 calc R U P . .
HA H 0.4558 0.7065 0.4050 0.061 Uiso 0.5 1 calc R U P . .
C4 C 0.5640(2) 0.61727(14) 0.4090(2) 0.0536(10) Uani 1 1 d . U . . .
H4 H 0.6090 0.6341 0.4075 0.064 Uiso 1 1 calc R U . . .
C5 C 0.5650(2) 0.56976(14) 0.4159(2) 0.0545(10) Uani 1 1 d . U . . .
H5 H 0.6110 0.5541 0.4192 0.065 Uiso 1 1 calc R U . . .
C6 C 0.5000 0.54385(17) 0.4181(2) 0.0388(10) Uani 1 2 d S TU P . .
C7 C 0.5000 0.49246(17) 0.4188(2) 0.0376(10) Uani 1 2 d S TU P . .
C8 C 0.56624(19) 0.46726(12) 0.41769(15) 0.0399(8) Uani 1 1 d . U . . .
H8 H 0.6117 0.4836 0.4186 0.048 Uiso 1 1 calc R U . . .
C9 C 0.56668(18) 0.41868(12) 0.41534(15) 0.0395(8) Uani 1 1 d . U . . .
C10 C 0.5000 0.39474(17) 0.4135(2) 0.0400(10) Uani 1 2 d S TU P . .
H10 H 0.5000 0.3616 0.4110 0.048 Uiso 1 2 calc R U P . .
C11 C 0.6371(2) 0.39236(12) 0.41187(17) 0.0439(8) Uani 1 1 d . U . . .
C12 C 0.6404(2) 0.34526(13) 0.4290(2) 0.0510(9) Uani 1 1 d . U . . .
H12 H 0.5980 0.3301 0.4453 0.061 Uiso 1 1 calc R U . . .
C13 C 0.7056(2) 0.32085(14) 0.4222(2) 0.0519(9) Uani 1 1 d . U . . .
H13 H 0.7071 0.2887 0.4330 0.062 Uiso 1 1 calc R U . . .
C14 C 0.7653(2) 0.38729(15) 0.3854(2) 0.0568(10) Uani 1 1 d . U . . .
H14 H 0.8091 0.4018 0.3707 0.068 Uiso 1 1 calc R U . . .
C15 C 0.7019(2) 0.41296(14) 0.3908(2) 0.0544(10) Uani 1 1 d . U . . .
H15 H 0.7023 0.4451 0.3801 0.065 Uiso 1 1 calc R U . . .
C16 C 0.8339(2) 0.31352(15) 0.3872(2) 0.0543(10) Uani 1 1 d . U . . .
H16A H 0.8297 0.2822 0.4066 0.065 Uiso 1 1 calc R U . . .
H16B H 0.8778 0.3292 0.4049 0.065 Uiso 1 1 calc R U . . .
C17 C 0.8409(2) 0.30919(14) 0.31587(18) 0.0495(9) Uani 1 1 d . U . . .
C18 C 0.7897(2) 0.28271(14) 0.2817(2) 0.0558(10) Uani 1 1 d . U . . .
H18 H 0.7544 0.2645 0.3037 0.067 Uiso 1 1 calc R U . . .
C19 C 0.8934(2) 0.33328(19) 0.2833(2) 0.0687(13) Uani 1 1 d . U . . .
H19 H 0.9301 0.3502 0.3056 0.082 Uiso 1 1 calc R U . . .
N3 N 0.5000 0.2733(2) 0.4685(3) 0.0668(13) Uani 1 2 d S TU P . .
C38 C 0.5000 0.2368(2) 0.4479(3) 0.0597(14) Uani 1 2 d S TU P . .
C39 C 0.5000 0.1909(3) 0.4183(5) 0.089(3) Uani 1 2 d S TU P . .
H39A H 0.4503 0.1836 0.4031 0.133 Uiso 0.5 1 calc R U P B -1
H39B H 0.5152 0.1674 0.4493 0.133 Uiso 0.5 1 calc R U P B -1
H39C H 0.5345 0.1908 0.3827 0.133 Uiso 0.5 1 calc R U P B -1
C20 C 0.536(2) 0.3555(9) 0.2500 0.059(3) Uani 0.25 2 d DS TU P . .
C21 C 0.5867(18) 0.3180(8) 0.2500 0.067(4) Uani 0.25 2 d DS TU P . .
C22 C 0.5523(13) 0.2739(10) 0.2500 0.074(4) Uani 0.25 2 d DS TU P . .
C23 C 0.4751(12) 0.2677(10) 0.2500 0.075(4) Uani 0.25 2 d DS TU P . .
C24 C 0.4281(16) 0.3069(9) 0.2500 0.066(4) Uani 0.25 2 d DS TU P . .
C25 C 0.458(2) 0.3525(10) 0.2500 0.061(3) Uani 0.25 2 d DS TU P . .
C26 C 0.4149(18) 0.3935(8) 0.2500 0.060(3) Uani 0.25 2 d DS TU P . .
C27 C 0.4463(9) 0.4385(7) 0.2500 0.062(3) Uani 0.25 2 d DS TU P . .
C28 C 0.3978(14) 0.4771(6) 0.2500 0.062(3) Uani 0.25 2 d DS TU P . .
C29 C 0.4334(11) 0.5206(8) 0.2500 0.060(3) Uani 0.25 2 d DS TU P . .
C30 C 0.5100(10) 0.5288(5) 0.2500 0.058(3) Uani 0.25 2 d DS TU P . .
C31 C 0.5400(11) 0.5740(6) 0.2500 0.057(3) Uani 0.25 2 d DS TU P . .
C32 C 0.6171(10) 0.5798(7) 0.2500 0.058(3) Uani 0.25 2 d DS TU P . .
C33 C 0.6630(13) 0.5401(6) 0.2500 0.061(3) Uani 0.25 2 d DS TU P . .
C34 C 0.6324(11) 0.4948(7) 0.2500 0.056(3) Uani 0.25 2 d DS TU P . .
C35 C 0.5553(9) 0.4887(5) 0.2500 0.052(3) Uani 0.25 2 d DS TU P . .
C36 C 0.5235(8) 0.4434(6) 0.2500 0.054(3) Uani 0.25 2 d DS TU P . .
C37 C 0.5643(16) 0.4014(8) 0.2500 0.055(3) Uani 0.25 2 d DS TU P . .
F7A F 0.9140(7) 0.4190(7) 0.4224(12) 0.135(4) Uani 0.347(9) 1 d D U P A 2
F9A F 1.0000 0.4132(7) 0.5027(6) 0.129(4) Uani 0.347(9) 2 d DS TU P A 2
F9B F 1.0000 0.4164(7) 0.3529(6) 0.143(5) Uani 0.347(9) 2 d DS TU P A 2

loop_
_atom_site_aniso_label
_atom_site_aniso_U_11
_atom_site_aniso_U_22
_atom_site_aniso_U_33
_atom_site_aniso_U_23
_atom_site_aniso_U_13
_atom_site_aniso_U_12
P1 0.0479(7) 0.0606(7) 0.0654(8) -0.0052(5) 0.0058(5) -0.0033(4)
F1 0.0756(17) 0.0692(16) 0.0818(18) 0.0075(13) -0.0086(14) -0.0061(13)
F2 0.0670(16) 0.0698(16) 0.097(2) -0.0027(15) -0.0075(14) 0.0052(13)
F3 0.0789(19) 0.0831(19) 0.108(2) 0.0060(17) -0.0200(17) -0.0246(16)
F4 0.0659(18) 0.158(3) 0.087(2) -0.029(2) 0.0168(15) 0.0053(19)
F5 0.0599(15) 0.0692(16) 0.109(2) -0.0057(15) -0.0109(15) -0.0091(12)
F6 0.0751(19) 0.130(3) 0.0640(16) -0.0067(16) 0.0025(14) 0.0299(18)
P2 0.0721(13) 0.129(2) 0.1239(19) -0.0764(17) 0.000 0.000
F7 0.054(3) 0.118(4) 0.146(5) -0.022(4) -0.019(3) -0.014(3)
F8 0.131(5) 0.144(4) 0.223(7) -0.104(5) 0.000 0.000
F9 0.154(6) 0.163(6) 0.133(5) -0.057(4) 0.050(5) -0.001(5)
F10 0.060(2) 0.112(3) 0.130(4) -0.030(3) 0.000 0.000
N1 0.055(2) 0.037(2) 0.048(2) -0.0040(17) 0.000 0.000
N2 0.0426(16) 0.0528(17) 0.0533(17) -0.0072(14) -0.0002(13) 0.0075(13)
C1 0.051(2) 0.052(2) 0.064(2) 0.0037(18) -0.0049(17) -0.0124(17)
C2 0.055(3) 0.030(2) 0.052(3) -0.002(2) 0.000 0.000
C3 0.065(3) 0.034(2) 0.054(3) -0.005(2) 0.000 0.000
C4 0.048(2) 0.0427(19) 0.070(2) -0.0019(17) -0.0085(18) -0.0073(15)
C5 0.045(2) 0.046(2) 0.073(3) 0.0031(17) -0.0125(18) -0.0004(15)
C6 0.047(2) 0.041(2) 0.029(2) -0.0027(17) 0.000 0.000
C7 0.042(2) 0.040(2) 0.031(2) -0.0034(17) 0.000 0.000
C8 0.0377(17) 0.0426(17) 0.0393(17) -0.0018(13) 0.0035(13) -0.0004(13)
C9 0.0383(17) 0.0426(17) 0.0377(17) -0.0057(13) -0.0013(13) 0.0020(13)
C10 0.042(2) 0.039(2) 0.039(2) -0.0038(18) 0.000 0.000
C11 0.0400(18) 0.0441(18) 0.0475(18) -0.0082(14) 0.0013(14) 0.0020(14)
C12 0.0421(18) 0.050(2) 0.061(2) -0.0024(16) 0.0048(16) 0.0019(15)
C13 0.0453(19) 0.049(2) 0.061(2) -0.0026(16) 0.0007(16) 0.0047(15)
C14 0.0416(19) 0.054(2) 0.074(3) -0.0042(19) 0.0020(18) 0.0000(15)
C15 0.0434(18) 0.050(2) 0.069(2) -0.0067(18) 0.0010(17) 0.0000(15)
C16 0.0433(19) 0.062(2) 0.058(2) -0.0039(18) -0.0017(16) 0.0115(17)
C17 0.0420(18) 0.054(2) 0.052(2) -0.0021(16) 0.0003(15) 0.0158(15)
C18 0.060(2) 0.048(2) 0.059(2) -0.0005(17) 0.0025(18) 0.0013(17)
C19 0.041(2) 0.107(4) 0.059(2) -0.002(2) -0.0037(18) -0.011(2)
N3 0.060(3) 0.071(3) 0.070(3) -0.003(3) 0.000 0.000
C38 0.040(3) 0.069(3) 0.070(4) -0.009(3) 0.000 0.000
C39 0.061(4) 0.084(4) 0.120(7) -0.038(5) 0.000 0.000
C20 0.073(6) 0.077(5) 0.026(5) 0.000 0.000 -0.002(5)
C21 0.074(8) 0.079(6) 0.050(8) 0.000 0.000 -0.001(6)
C22 0.074(9) 0.081(6) 0.066(8) 0.000 0.000 -0.001(6)
C23 0.074(9) 0.085(7) 0.066(7) 0.000 0.000 -0.002(6)
C24 0.072(8) 0.080(6) 0.047(7) 0.000 0.000 -0.003(6)
C25 0.073(6) 0.081(5) 0.029(6) 0.000 0.000 -0.002(5)
C26 0.077(7) 0.084(6) 0.018(6) 0.000 0.000 0.000(5)
C27 0.080(7) 0.083(5) 0.023(5) 0.000 0.000 0.000(4)
C28 0.079(7) 0.084(6) 0.024(6) 0.000 0.000 0.003(5)
C29 0.078(7) 0.085(6) 0.017(6) 0.000 0.000 0.001(5)
C30 0.079(6) 0.076(5) 0.018(4) 0.000 0.000 0.001(4)
C31 0.080(7) 0.071(5) 0.019(5) 0.000 0.000 0.002(5)
C32 0.079(7) 0.062(6) 0.032(6) 0.000 0.000 0.002(5)
C33 0.081(7) 0.060(6) 0.042(7) 0.000 0.000 0.000(5)
C34 0.080(7) 0.060(6) 0.026(6) 0.000 0.000 0.000(5)
C35 0.080(6) 0.071(5) 0.006(5) 0.000 0.000 0.001(4)
C36 0.078(7) 0.078(5) 0.006(4) 0.000 0.000 0.001(4)
C37 0.078(7) 0.074(5) 0.012(6) 0.000 0.000 0.000(5)
F7A 0.093(6) 0.132(8) 0.179(9) -0.056(7) -0.026(5) 0.007(5)
F9A 0.111(10) 0.133(8) 0.144(6) -0.089(5) 0.000 0.000
F9B 0.169(12) 0.111(9) 0.150(7) -0.052(6) 0.000 0.000

loop_
_atom_type_symbol
_atom_type_description
_atom_type_scat_dispersion_real
_atom_type_scat_dispersion_imag
_atom_type_scat_source
C C 0.0181 0.0091 'International Tables Vol C Tables 4.2.6.8 and 6.1.1.4'
H H 0.0000 0.0000 'International Tables Vol C Tables 4.2.6.8 and 6.1.1.4'
F F 0.0727 0.0534 'International Tables Vol C Tables 4.2.6.8 and 6.1.1.4'
N N 0.0311 0.0180 'International Tables Vol C Tables 4.2.6.8 and 6.1.1.4'
P P 0.2955 0.4335 'International Tables Vol C Tables 4.2.6.8 and 6.1.1.4'

loop_
_geom_angle_atom_site_label_1
_geom_angle_atom_site_label_2
_geom_angle_atom_site_label_3
_geom_angle
_geom_angle_site_symmetry_1
_geom_angle_site_symmetry_3
F2 P1 F1 178.14(18) . .
F2 P1 F3 88.23(18) . .
F2 P1 F4 90.6(2) . .
F3 P1 F1 90.75(18) . .
F3 P1 F4 88.3(2) . .
F4 P1 F1 91.0(2) . .
F5 P1 F1 89.07(17) . .
F5 P1 F2 92.00(17) . .
F5 P1 F3 178.1(2) . .
F5 P1 F4 89.8(2) . .
F6 P1 F1 88.50(18) . .
F6 P1 F2 89.97(18) . .
F6 P1 F3 91.6(2) . .
F6 P1 F4 179.5(2) . .
F6 P1 F5 90.3(2) . .
F7 P2 F7 96.2(7) 12_755 .
F7 P2 F8 90.1(4) 12_755 .
F7 P2 F8 90.1(4) . .
F7 P2 F9 172.9(5) 12_755 .
F7 P2 F9 86.7(5) . .
F7 P2 F9 172.9(5) . 12_755
F7 P2 F9 86.7(5) 12_755 12_755
F7 P2 F10 93.7(3) . .
F7 P2 F10 93.7(3) 12_755 .
F8 P2 F9 96.4(4) . 12_755
F8 P2 F9 96.4(4) . .
F8 P2 F10 174.4(5) . .
F8 P2 F7A 85.8(6) . 12_755
F8 P2 F7A 85.8(6) . .
F8 P2 F9A 72.0(8) . .
F8 P2 F9B 104.2(8) . .
F9 P2 F9 89.7(9) 12_755 .
F10 P2 F9 79.7(3) . 12_755
F10 P2 F9 79.7(3) . .
F10 P2 F7A 94.9(6) . .
F10 P2 F7A 94.9(6) . 12_755
F10 P2 F9B 81.4(7) . .
F7A P2 F7A 162.4(19) . 12_755
F7A P2 F9B 83.6(9) . .
F7A P2 F9B 83.6(9) 12_755 .
F9A P2 F10 102.4(8) . .
F9A P2 F7A 96.0(9) . 12_755
F9A P2 F7A 96.0(9) . .
F9A P2 F9B 176.2(10) . .
C4 N1 C3 119.6(2) 12_655 .
C4 N1 C3 119.6(2) . .
C4 N1 C4 120.5(5) . 12_655
C13 N2 C14 120.5(3) . .
C13 N2 C16 120.1(4) . .
C14 N2 C16 119.1(3) . .
C1 C1 H1 119.7 10_556 .
C1 C1 C2 120.7(3) 10_556 .
C2 C1 H1 119.7 . .
C1 C2 C1 118.6(5) . 12_655
C1 C2 C3 120.7(3) . .
C1 C2 C3 120.7(3) 12_655 .
N1 C3 C2 109.1(4) . .
N1 C3 H 109.9 . .
N1 C3 HA 109.9 . .
C2 C3 H 109.9 . .
C2 C3 HA 109.9 . .
H C3 HA 108.3 . .
N1 C4 H4 119.7 . .
N1 C4 C5 120.5(4) . .
C5 C4 H4 119.7 . .
C4 C5 H5 119.3 . .
C4 C5 C6 121.4(4) . .
C6 C5 H5 119.3 . .
C5 C6 C5 115.5(5) . 12_655
C5 C6 C7 122.2(2) . .
C5 C6 C7 122.2(2) 12_655 .
C8 C7 C6 121.0(2) . .
C8 C7 C6 121.0(2) 12_655 .
C8 C7 C8 118.0(4) 12_655 .
C7 C8 H8 119.3 . .
C9 C8 C7 121.3(3) . .
C9 C8 H8 119.3 . .
C8 C9 C11 120.9(3) . .
C10 C9 C8 119.2(3) . .
C10 C9 C11 119.8(3) . .
C9 C10 C9 120.8(4) 12_655 .
C9 C10 H10 119.6 . .
C9 C10 H10 119.6 12_655 .
C12 C11 C9 121.0(3) . .
C15 C11 C9 121.9(3) . .
C15 C11 C12 117.1(3) . .
C11 C12 H12 120.0 . .
C13 C12 C11 119.9(4) . .
C13 C12 H12 120.0 . .
N2 C13 C12 121.0(4) . .
N2 C13 H13 119.5 . .
C12 C13 H13 119.5 . .
N2 C14 H14 119.7 . .
N2 C14 C15 120.7(4) . .
C15 C14 H14 119.7 . .
C11 C15 H15 119.7 . .
C14 C15 C11 120.7(4) . .
C14 C15 H15 119.7 . .
N2 C16 H16A 110.2 . .
N2 C16 H16B 110.2 . .
N2 C16 C17 107.6(3) . .
H16A C16 H16B 108.5 . .
C17 C16 H16A 110.2 . .
C17 C16 H16B 110.2 . .
C18 C17 C16 120.1(4) . .
C19 C17 C16 121.3(4) . .
C19 C17 C18 118.4(4) . .
C17 C18 H18 119.5 . .
C18 C18 C17 121.1(2) 10_556 .
C18 C18 H18 119.5 10_556 .
C17 C19 C19 120.4(3) . 10_556
C17 C19 H19 119.8 . .
C19 C19 H19 119.8 10_556 .
N3 C38 C39 177.2(8) . .
C38 C39 H39A 109.5 . .
C38 C39 H39B 109.5 . .
C38 C39 H39C 109.5 . .
H39A C39 H39B 109.5 . .
H39A C39 H39C 109.5 . .
H39B C39 H39C 109.5 . .
C20 C20 C21 130.6(16) 3_655 .
C20 C20 C24 115.2(17) 3_655 3_655
C20 C20 C25 3(2) 3_655 .
C20 C20 C26 129.3(17) 3_655 3_655
C20 C20 C37 111.4(16) 3_655 .
C21 C20 C24 15.4(17) . 3_655
C25 C20 C20 140(10) 3_655 3_655
C25 C20 C21 10(10) 3_655 .
C25 C20 C21 127(3) . .
C25 C20 C24 25(10) 3_655 3_655
C25 C20 C24 112(3) . 3_655
C25 C20 C25 137(10) 3_655 .
C25 C20 C26 90(10) 3_655 3_655
C25 C20 C26 133(3) . 3_655
C25 C20 C37 115(3) . .
C25 C20 C37 108(10) 3_655 .
C26 C20 C21 100(3) 3_655 .
C26 C20 C24 115(3) 3_655 3_655
C26 C20 C37 17.9(13) 3_655 .
C37 C20 C21 118(2) . .
C37 C20 C24 133(3) . 3_655
C20 C21 C23 101(2) . 3_655
C22 C21 C20 113(3) . .
C22 C21 C23 11.6(19) . 3_655
C24 C21 C20 99(9) 3_655 .
C24 C21 C22 14(7) 3_655 .
C24 C21 C23 2(7) 3_655 3_655
C24 C21 C25 100(9) 3_655 3_655
C25 C21 C20 1(3) 3_655 .
C25 C21 C22 114(3) 3_655 .
C25 C21 C23 102(3) 3_655 3_655
C21 C22 C22 116.3(17) . 3_655
C21 C22 C23 124(3) . .
C23 C22 C21 136(6) 3_655 .
C23 C22 C22 20(5) 3_655 3_655
C23 C22 C22 7.3(18) . 3_655
C23 C22 C23 12(4) 3_655 .
C23 C22 C24 130(7) 3_655 3_655
C24 C22 C21 6(3) 3_655 .
C24 C22 C22 111(3) 3_655 3_655
C24 C22 C23 118(4) 3_655 .
C22 C23 C21 121(3) . 3_655
C22 C23 C21 32(5) 3_655 3_655
C22 C23 C22 153(7) 3_655 .
C22 C23 C23 160(5) 3_655 3_655
C22 C23 C24 33(5) 3_655 .
C23 C23 C21 127.9(14) 3_655 3_655
C23 C23 C22 7.3(18) 3_655 .
C23 C23 C24 127.2(16) 3_655 .
C24 C23 C21 1(2) . 3_655
C24 C23 C22 120(3) . .
C21 C24 C20 66(7) 3_655 3_655
C21 C24 C22 160(10) 3_655 3_655
C21 C24 C23 177(9) 3_655 .
C21 C24 C25 63(8) 3_655 .
C22 C24 C20 134(4) 3_655 3_655
C22 C24 C23 17(3) 3_655 .
C22 C24 C25 137(3) 3_655 .
C23 C24 C20 118(3) . 3_655
C23 C24 C25 120(3) . .
C25 C24 C20 2(3) . 3_655
C20 C25 C20 36(10) 3_655 .
C20 C25 C21 169(10) 3_655 3_655
C20 C25 C24 153(10) 3_655 .
C20 C25 C24 116(3) . .
C20 C25 C25 40(10) 3_655 3_655
C20 C25 C25 3(2) . 3_655
C20 C25 C26 120(3) . .
C20 C25 C26 84(10) 3_655 .
C20 C25 C37 103(3) . 3_655
C20 C25 C37 67(10) 3_655 3_655
C21 C25 C20 133(3) 3_655 .
C21 C25 C24 16.7(17) 3_655 .
C21 C25 C25 129.6(19) 3_655 3_655
C21 C25 C26 106(3) 3_655 .
C21 C25 C37 124(4) 3_655 3_655
C24 C25 C25 112.9(17) . 3_655
C24 C25 C37 141(3) . 3_655
C26 C25 C24 123(2) . .
C26 C25 C25 123.9(16) . 3_655
C26 C25 C37 17.5(18) . 3_655
C37 C25 C25 106.4(19) 3_655 3_655
C20 C26 C25 5(3) 3_655 .
C20 C26 C27 117(3) 3_655 .
C20 C26 C36 103(2) 3_655 3_655
C25 C26 C36 108(2) . 3_655
C27 C26 C25 122(3) . .
C27 C26 C36 14.1(11) . 3_655
C37 C26 C20 82(8) 3_655 3_655
C37 C26 C25 87(8) 3_655 .
C37 C26 C27 35(6) 3_655 .
C37 C26 C36 21(6) 3_655 3_655
C26 C27 C27 113.9(15) . 3_655
C26 C27 C28 117.5(19) . .
C26 C27 C35 155(2) . 3_655
C28 C27 C27 128.6(12) . 3_655
C28 C27 C35 37.4(13) . 3_655
C35 C27 C27 91.2(9) 3_655 3_655
C36 C27 C26 120(2) . .
C36 C27 C26 128(3) 3_655 .
C36 C27 C27 14(3) 3_655 3_655
C36 C27 C27 5.8(11) . 3_655
C36 C27 C28 123(2) . .
C36 C27 C28 114(3) 3_655 .
C36 C27 C35 77(3) 3_655 3_655
C36 C27 C35 85.4(14) . 3_655
C36 C27 C36 8.7(18) 3_655 .
C36 C27 C37 115(4) 3_655 3_655
C37 C27 C26 14(3) 3_655 .
C37 C27 C27 100.3(19) 3_655 3_655
C37 C27 C28 131(2) 3_655 .
C37 C27 C35 168(2) 3_655 3_655
C37 C27 C36 106(2) 3_655 .
C27 C28 C36 17.4(11) . 3_655
C29 C28 C27 114(2) . .
C29 C28 C36 96.6(19) . 3_655
C34 C28 C27 171(3) 3_655 .
C34 C28 C29 75(2) 3_655 .
C34 C28 C35 116(3) 3_655 3_655
C34 C28 C36 171(3) 3_655 3_655
C35 C28 C27 73(2) 3_655 .
C35 C28 C29 41.2(16) 3_655 .
C35 C28 C36 55.5(16) 3_655 3_655
C28 C29 C30 127(2) . .
C28 C29 C31 170(2) . 3_655
C28 C29 C32 124.2(17) . 3_655
C28 C29 C33 80.3(13) . 3_655
C30 C29 C28 130(3) 3_655 .
C30 C29 C30 3.3(6) 3_655 .
C30 C29 C31 59.6(11) 3_655 3_655
C30 C29 C31 62.9(10) . 3_655
C30 C29 C32 105.5(17) 3_655 3_655
C30 C29 C32 108.8(14) . 3_655
C30 C29 C33 149(2) 3_655 3_655
C30 C29 C33 152.7(17) . 3_655
C30 C29 C34 161(3) 3_655 3_655
C31 C29 C32 45.9(8) 3_655 3_655
C31 C29 C33 89.8(14) 3_655 3_655
C33 C29 C32 43.9(7) 3_655 3_655
C34 C29 C28 30.8(11) 3_655 .
C34 C29 C30 158(2) 3_655 .
C34 C29 C31 139(2) 3_655 3_655
C34 C29 C32 93.4(15) 3_655 3_655
C34 C29 C33 49.5(9) 3_655 3_655
C35 C29 C28 40.1(16) 3_655 .
C35 C29 C30 90(2) 3_655 3_655
C35 C29 C30 86.9(19) 3_655 .
C35 C29 C31 150(2) 3_655 3_655
C35 C29 C32 164(2) 3_655 3_655
C35 C29 C33 120.4(19) 3_655 3_655
C35 C29 C34 70.9(16) 3_655 3_655
C29 C30 C29 158(3) 3_655 .
C29 C30 C31 80(2) 3_655 .
C29 C30 C31 138(2) 3_655 3_655
C29 C30 C31 64.6(13) . 3_655
C29 C30 C35 34.5(12) . 3_655
C29 C30 C35 123.1(18) 3_655 3_655
C29 C30 C35 116.1(17) . .
C29 C30 C35 41.5(14) 3_655 .
C30 C30 C29 9.6(11) 3_655 .
C30 C30 C29 167.2(16) 3_655 3_655
C30 C30 C31 112.8(11) 3_655 .
C30 C30 C31 55.0(9) 3_655 3_655
C30 C30 C35 125.7(10) 3_655 .
C30 C30 C35 44.1(8) 3_655 3_655
C31 C30 C29 122.4(16) . .
C31 C30 C31 57.8(17) . 3_655
C31 C30 C35 156.9(16) . 3_655
C31 C30 C35 121.6(17) . .
C31 C30 C35 99.1(12) 3_655 3_655
C35 C30 C31 179.3(15) . 3_655
C35 C30 C35 81.6(14) . 3_655
C30 C31 C29 52.5(6) 3_655 3_655
C30 C31 C29 40.3(16) . 3_655
C30 C31 C30 12.2(12) . 3_655
C30 C31 C31 67.2(11) . 3_655
C30 C31 C32 120(2) . .
C31 C31 C29 107.5(11) 3_655 3_655
C31 C31 C30 55.0(9) 3_655 3_655
C32 C31 C29 79.3(16) . 3_655
C32 C31 C30 131.8(16) . 3_655
C32 C31 C31 173.2(11) . 3_655
C31 C32 C29 54.8(12) . 3_655
C31 C32 C33 119(2) . .
C33 C32 C29 64.5(14) . 3_655
C32 C33 C29 71.5(15) . 3_655
C32 C33 C34 121(2) . .
C34 C33 C29 49.1(13) . 3_655
C28 C34 C29 75(2) 3_655 3_655
C28 C34 C33 156(3) 3_655 .
C28 C34 C35 36(2) 3_655 .
C29 C34 C33 81.4(19) 3_655 .
C29 C34 C35 38.9(11) 3_655 .
C35 C34 C33 120.3(19) . .
C27 C35 C30 132.9(15) 3_655 3_655
C27 C35 C35 88.8(9) 3_655 3_655
C27 C35 C36 46.6(5) 3_655 3_655
C28 C35 C27 69.7(15) 3_655 3_655
C28 C35 C29 99(2) 3_655 3_655
C28 C35 C30 157.3(19) 3_655 3_655
C28 C35 C30 147(2) 3_655 .
C28 C35 C34 28.5(15) 3_655 .
C28 C35 C35 158.6(17) 3_655 3_655
C28 C35 C36 116.3(17) 3_655 3_655
C28 C35 C36 93(2) 3_655 .
C29 C35 C27 168(2) 3_655 3_655
C29 C35 C30 58.6(12) 3_655 3_655
C29 C35 C30 48(2) 3_655 .
C29 C35 C34 70.2(18) 3_655 .
C29 C35 C35 102.7(17) 3_655 3_655
C29 C35 C36 145(2) 3_655 3_655
C29 C35 C36 169(2) 3_655 .
C30 C35 C27 143.2(16) . 3_655
C30 C35 C30 10.3(10) . 3_655
C30 C35 C35 54.4(10) . 3_655
C30 C35 C35 44.1(7) 3_655 3_655
C30 C35 C36 86.3(12) 3_655 3_655
C30 C35 C36 120.4(15) . .
C30 C35 C36 96.6(13) . 3_655
C34 C35 C27 98.2(12) . 3_655
C34 C35 C30 128.8(13) . 3_655
C34 C35 C30 118.6(17) . .
C34 C35 C35 172.9(10) . 3_655
C34 C35 C36 144.8(11) . 3_655
C34 C35 C36 121.0(15) . .
C36 C35 C27 22.8(12) . 3_655
C36 C35 C30 110.1(16) . 3_655
C36 C35 C35 66.0(10) . 3_655
C36 C35 C35 42.3(5) 3_655 3_655
C36 C35 C36 23.8(9) . 3_655
C26 C36 C35 170.3(14) 3_655 3_655
C26 C36 C37 91.0(11) 3_655 3_655
C27 C36 C26 38(3) 3_655 3_655
C27 C36 C26 122(2) . 3_655
C27 C36 C27 160(4) 3_655 .
C27 C36 C28 48(3) 3_655 3_655
C27 C36 C28 151.7(17) . 3_655
C27 C36 C35 80(3) 3_655 .
C27 C36 C35 119.7(16) . .
C27 C36 C35 152(3) 3_655 3_655
C27 C36 C35 48.0(12) . 3_655
C27 C36 C36 166(3) 3_655 3_655
C27 C36 C37 31.3(14) . 3_655
C27 C36 C37 44(3) 3_655 .
C27 C36 C37 129(3) 3_655 3_655
C27 C36 C37 115.9(18) . .
C28 C36 C26 86.0(14) 3_655 3_655
C28 C36 C35 103.7(10) 3_655 3_655
C28 C36 C37 177.0(13) 3_655 3_655
C35 C36 C26 118.0(16) . 3_655
C35 C36 C28 32.0(10) . 3_655
C35 C36 C35 71.7(13) . 3_655
C35 C36 C37 151.0(15) . 3_655
C35 C36 C37 79.3(10) 3_655 3_655
C36 C36 C26 128.0(12) 3_655 3_655
C36 C36 C27 5.7(11) 3_655 .
C36 C36 C28 146.0(9) 3_655 3_655
C36 C36 C35 42.3(5) 3_655 3_655
C36 C36 C35 114.0(10) 3_655 .
C36 C36 C37 121.6(14) 3_655 .
C36 C36 C37 37.0(9) 3_655 3_655
C37 C36 C26 6(2) . 3_655
C37 C36 C28 92.4(17) . 3_655
C37 C36 C35 163.9(16) . 3_655
C37 C36 C35 124.4(18) . .
C37 C36 C37 85(2) . 3_655
C20 C37 C25 5(3) . 3_655
C20 C37 C36 106(2) . 3_655
C25 C37 C36 111(3) 3_655 3_655
C26 C37 C20 80(7) 3_655 .
C26 C37 C25 75(6) 3_655 3_655
C26 C37 C27 131(9) 3_655 3_655
C26 C37 C36 153(9) 3_655 .
C26 C37 C36 174(8) 3_655 3_655
C27 C37 C20 148(3) 3_655 .
C27 C37 C25 153(4) 3_655 3_655
C27 C37 C36 42.6(12) 3_655 3_655
C27 C37 C36 21.3(15) 3_655 .
C36 C37 C20 127(2) . .
C36 C37 C25 132(3) . 3_655
C36 C37 C36 21.3(8) . 3_655

loop_
_geom_bond_atom_site_label_1
_geom_bond_atom_site_label_2
_geom_bond_distance
_geom_bond_site_symmetry_2
P1 F1 1.600(3) .
P1 F2 1.590(3) .
P1 F3 1.596(3) .
P1 F4 1.597(3) .
P1 F5 1.580(3) .
P1 F6 1.578(3) .
P2 F7 1.522(6) 12_755
P2 F7 1.522(6) .
P2 F8 1.525(7) .
P2 F9 1.649(8) 12_755
P2 F9 1.649(8) .
P2 F10 1.573(6) .
P2 F7A 1.580(11) .
P2 F7A 1.580(11) 12_755
P2 F9A 1.533(13) .
P2 F9B 1.641(14) .
N1 C3 1.505(7) .
N1 C4 1.338(5) .
N1 C4 1.338(5) 12_655
N2 C13 1.331(5) .
N2 C14 1.347(6) .
N2 C16 1.499(5) .
C1 C1 1.384(9) 10_556
C1 H1 0.9500 .
C1 C2 1.392(5) .
C2 C1 1.392(5) 12_655
C2 C3 1.507(8) .
C3 H 0.9900 .
C3 HA 0.9900 .
C4 H4 0.9500 .
C4 C5 1.370(6) .
C5 H5 0.9500 .
C5 C6 1.395(5) .
C6 C5 1.395(5) 12_655
C6 C7 1.473(7) .
C7 C8 1.403(4) 12_655
C7 C8 1.403(4) .
C8 H8 0.9500 .
C8 C9 1.393(5) .
C9 C10 1.392(4) .
C9 C11 1.486(5) .
C10 C9 1.392(4) 12_655
C10 H10 0.9500 .
C11 C12 1.399(5) .
C11 C15 1.390(5) .
C12 H12 0.9500 .
C12 C13 1.381(5) .
C13 H13 0.9500 .
C14 H14 0.9500 .
C14 C15 1.371(6) .
C15 H15 0.9500 .
C16 H16A 0.9900 .
C16 H16B 0.9900 .
C16 C17 1.520(6) .
C17 C18 1.402(6) .
C17 C19 1.364(6) .
C18 C18 1.340(9) 10_556
C18 H18 0.9500 .
C19 C19 1.409(10) 10_556
C19 H19 0.9500 .
N3 C38 1.135(8) .
C38 C39 1.457(10) .
C39 H39A 0.9800 .
C39 H39B 0.9800 .
C39 H39C 0.9800 .
C20 C20 1.30(7) 3_655
C20 C21 1.417(8) .
C20 C24 1.54(5) 3_655
C20 C25 0.13(6) 3_655
C20 C25 1.408(8) .
C20 C26 1.41(6) 3_655
C20 C37 1.415(8) .
C21 C22 1.408(8) .
C21 C23 1.83(4) 3_655
C21 C24 0.41(4) 3_655
C21 C25 1.28(6) 3_655
C22 C22 1.90(5) 3_655
C22 C23 0.53(4) 3_655
C22 C23 1.413(8) .
C22 C24 1.01(4) 3_655
C23 C21 1.83(4) 3_655
C23 C22 0.53(4) 3_655
C23 C23 0.90(4) 3_655
C23 C24 1.413(8) .
C24 C20 1.54(5) 3_655
C24 C21 0.41(4) 3_655
C24 C22 1.01(4) 3_655
C24 C25 1.417(8) .
C25 C20 0.13(6) 3_655
C25 C21 1.28(6) 3_655
C25 C25 1.51(7) 3_655
C25 C26 1.417(8) .
C25 C37 1.46(5) 3_655
C26 C20 1.41(6) 3_655
C26 C27 1.410(8) .
C26 C36 1.82(3) 3_655
C26 C37 0.44(4) 3_655
C27 C27 1.95(3) 3_655
C27 C28 1.414(8) .
C27 C35 1.44(3) 3_655
C27 C36 0.57(3) 3_655
C27 C36 1.408(8) .
C27 C37 1.08(3) 3_655
C28 C29 1.405(8) .
C28 C34 0.75(2) 3_655
C28 C35 0.92(3) 3_655
C28 C36 1.72(3) 3_655
C29 C30 1.05(3) 3_655
C29 C30 1.410(8) .
C29 C31 1.61(3) 3_655
C29 C32 1.93(3) 3_655
C29 C33 1.84(3) 3_655
C29 C34 1.40(3) 3_655
C29 C35 0.94(3) 3_655
C30 C29 1.05(3) 3_655
C30 C30 0.36(4) 3_655
C30 C31 1.407(8) .
C30 C31 1.583(18) 3_655
C30 C35 1.412(8) .
C30 C35 1.65(2) 3_655
C31 C29 1.61(3) 3_655
C31 C30 1.583(18) 3_655
C31 C31 1.45(4) 3_655
C31 C32 1.411(8) .
C32 C29 1.93(3) 3_655
C32 C33 1.412(8) .
C33 C29 1.84(3) 3_655
C33 C34 1.413(8) .
C34 C28 0.75(2) 3_655
C34 C29 1.40(3) 3_655
C34 C35 1.410(8) .
C35 C27 1.44(3) 3_655
C35 C28 0.92(3) 3_655
C35 C29 0.94(3) 3_655
C35 C30 1.65(2) 3_655
C35 C35 2.01(3) 3_655
C35 C36 1.422(8) .
C35 C36 1.932(19) 3_655
C36 C26 1.82(3) 3_655
C36 C27 0.57(3) 3_655
C36 C28 1.72(3) 3_655
C36 C35 1.932(19) 3_655
C36 C36 0.85(3) 3_655
C36 C37 1.413(8) .
C36 C37 2.00(2) 3_655
C37 C25 1.46(5) 3_655
C37 C26 0.44(4) 3_655
C37 C27 1.08(3) 3_655
C37 C36 2.00(2) 3_655

loop_
_geom_torsion_atom_site_label_1
_geom_torsion_atom_site_label_2
_geom_torsion_atom_site_label_3
_geom_torsion_atom_site_label_4
_geom_torsion
_geom_torsion_site_symmetry_1
_geom_torsion_site_symmetry_4
N1 C4 C5 C6 0.2(7) . .
N2 C14 C15 C11 -0.4(7) . .
N2 C16 C17 C18 -68.2(5) . .
N2 C16 C17 C19 107.2(4) . .
C1 C1 C2 C1 -3.5(6) 10_556 12_655
C1 C1 C2 C3 174.1(3) 10_556 .
C1 C2 C3 N1 88.8(4) 12_655 .
C1 C2 C3 N1 -88.8(4) . .
C3 N1 C4 C5 -170.9(4) . .
C4 N1 C3 C2 86.9(4) . .
C4 N1 C3 C2 -86.9(4) 12_655 .
C4 N1 C4 C5 2.8(8) 12_655 .
C4 C5 C6 C5 -3.0(8) . 12_655
C4 C5 C6 C7 173.5(4) . .
C5 C6 C7 C8 -0.4(6) 12_655 12_655
C5 C6 C7 C8 -176.7(4) . 12_655
C5 C6 C7 C8 0.4(6) . .
C5 C6 C7 C8 176.7(4) 12_655 .
C6 C7 C8 C9 -176.9(4) . .
C7 C8 C9 C10 0.5(5) . .
C7 C8 C9 C11 177.8(3) . .
C8 C7 C8 C9 0.3(6) 12_655 .
C8 C9 C10 C9 -1.3(7) . 12_655
C8 C9 C11 C12 159.9(4) . .
C8 C9 C11 C15 -21.0(5) . .
C9 C11 C12 C13 176.5(4) . .
C9 C11 C15 C14 -177.0(4) . .
C10 C9 C11 C12 -22.9(5) . .
C10 C9 C11 C15 156.2(4) . .
C11 C9 C10 C9 -178.6(3) . 12_655
C11 C12 C13 N2 1.4(6) . .
C12 C11 C15 C14 2.1(6) . .
C13 N2 C14 C15 -0.9(7) . .
C13 N2 C16 C17 105.5(4) . .
C14 N2 C13 C12 0.4(6) . .
C14 N2 C16 C17 -68.5(5) . .
C15 C11 C12 C13 -2.6(6) . .
C16 N2 C13 C12 -173.5(4) . .
C16 N2 C14 C15 173.1(4) . .
C16 C17 C18 C18 172.3(2) . 10_556
C16 C17 C19 C19 -172.2(2) . 10_556
C18 C17 C19 C19 3.2(5) . 10_556
C19 C17 C18 C18 -3.2(5) . 10_556
C20 C20 C21 C22 0.0 3_655 .
C20 C20 C21 C23 0.0 3_655 3_655
C20 C20 C21 C24 0.0 3_655 3_655
C20 C20 C21 C25 180.0 3_655 3_655
C20 C20 C25 C21 180.0 3_655 3_655
C20 C20 C25 C24 180.0 3_655 .
C20 C20 C25 C25 180.0 3_655 3_655
C20 C20 C25 C26 0.0 3_655 .
C20 C20 C25 C37 0.0 3_655 3_655
C20 C20 C37 C25 180.0 3_655 3_655
C20 C20 C37 C26 180.0 3_655 3_655
C20 C20 C37 C27 0.0 3_655 3_655
C20 C20 C37 C36 0.0 3_655 .
C20 C20 C37 C36 0.0 3_655 3_655
C20 C21 C22 C22 0.0 . 3_655
C20 C21 C22 C23 0.0 . .
C20 C21 C22 C23 0.0 . 3_655
C20 C21 C22 C24 0.0 . 3_655
C20 C24 C25 C20 0.0 3_655 .
C20 C24 C25 C21 180.0 3_655 3_655
C20 C24 C25 C25 0.0 3_655 3_655
C20 C24 C25 C26 180.0 3_655 .
C20 C24 C25 C37 180.0 3_655 3_655
C20 C25 C26 C20 0.0 . 3_655
C20 C25 C26 C27 0.0 3_655 .
C20 C25 C26 C27 0.0 . .
C20 C25 C26 C36 0.0 . 3_655
C20 C25 C26 C36 0.0 3_655 3_655
C20 C25 C26 C37 0.0 3_655 3_655
C20 C25 C26 C37 0.0 . 3_655
C20 C26 C27 C27 0.0 3_655 3_655
C20 C26 C27 C28 180.0 3_655 .
C20 C26 C27 C35 180.0 3_655 3_655
C20 C26 C27 C36 0.0 3_655 .
C20 C26 C27 C36 0.0 3_655 3_655
C20 C26 C27 C37 0.0 3_655 3_655
C21 C20 C25 C20 180.0 . 3_655
C21 C20 C25 C21 0.0 . 3_655
C21 C20 C25 C24 0.0 . .
C21 C20 C25 C25 0.0 . 3_655
C21 C20 C25 C26 180.0 . .
C21 C20 C25 C37 180.0 . 3_655
C21 C20 C37 C25 0.0 . 3_655
C21 C20 C37 C26 0.0 . 3_655
C21 C20 C37 C27 180.0 . 3_655
C21 C20 C37 C36 180.0 . .
C21 C20 C37 C36 180.0 . 3_655
C21 C22 C23 C21 0.0 . 3_655
C21 C22 C23 C22 0.0 . 3_655
C21 C22 C23 C23 180.0 . 3_655
C21 C22 C23 C24 0.0 . .
C21 C23 C24 C20 180.0 3_655 3_655
C21 C23 C24 C22 0.0 3_655 3_655
C21 C23 C24 C25 180.0 3_655 .
C21 C24 C25 C20 180.0 3_655 3_655
C21 C24 C25 C20 180.0 3_655 .
C21 C24 C25 C25 180.0 3_655 3_655
C21 C24 C25 C26 0.0 3_655 .
C21 C24 C25 C37 0.0 3_655 3_655
C21 C25 C26 C20 180.0 3_655 3_655
C21 C25 C26 C27 180.0 3_655 .
C21 C25 C26 C36 180.0 3_655 3_655
C21 C25 C26 C37 180.0 3_655 3_655
C22 C22 C23 C21 0.0 3_655 3_655
C22 C22 C23 C23 180.0 3_655 3_655
C22 C22 C23 C24 0.0 3_655 .
C22 C23 C24 C20 180.0 3_655 3_655
C22 C23 C24 C20 0.0 . 3_655
C22 C23 C24 C22 180.0 . 3_655
C22 C23 C24 C25 0.0 . .
C22 C23 C24 C25 180.0 3_655 .
C22 C24 C25 C20 0.0 3_655 3_655
C22 C24 C25 C20 0.0 3_655 .
C22 C24 C25 C21 180.0 3_655 3_655
C22 C24 C25 C25 0.0 3_655 3_655
C22 C24 C25 C26 180.0 3_655 .
C22 C24 C25 C37 180.0 3_655 3_655
C23 C21 C22 C22 0.0 3_655 3_655
C23 C21 C22 C23 0.0 3_655 .
C23 C21 C22 C24 0.0 3_655 3_655
C23 C22 C23 C21 180.0 3_655 3_655
C23 C22 C23 C22 180.0 3_655 3_655
C23 C22 C23 C24 180.0 3_655 .
C23 C23 C24 C20 0.0 3_655 3_655
C23 C23 C24 C22 180.0 3_655 3_655
C23 C23 C24 C25 0.0 3_655 .
C23 C24 C25 C20 0.0 . 3_655
C23 C24 C25 C20 0.0 . .
C23 C24 C25 C21 180.0 . 3_655
C23 C24 C25 C25 0.0 . 3_655
C23 C24 C25 C26 180.0 . .
C23 C24 C25 C37 180.0 . 3_655
C24 C20 C21 C22 0.0 3_655 .
C24 C20 C21 C23 0.0 3_655 3_655
C24 C20 C21 C25 180.0 3_655 3_655
C24 C20 C25 C20 180.0 3_655 3_655
C24 C20 C25 C21 0.0 3_655 3_655
C24 C20 C25 C24 0.0 3_655 .
C24 C20 C25 C25 0.0 3_655 3_655
C24 C20 C25 C26 180.0 3_655 .
C24 C20 C25 C37 180.0 3_655 3_655
C24 C20 C37 C25 0.0 3_655 3_655
C24 C20 C37 C26 0.0 3_655 3_655
C24 C20 C37 C27 180.0 3_655 3_655
C24 C20 C37 C36 180.0 3_655 .
C24 C20 C37 C36 180.0 3_655 3_655
C24 C21 C22 C22 0.0 3_655 3_655
C24 C21 C22 C23 0.0 3_655 3_655
C24 C21 C22 C23 0.0 3_655 .
C24 C22 C23 C21 0.0 3_655 3_655
C24 C22 C23 C22 0.0 3_655 3_655
C24 C22 C23 C23 180.0 3_655 3_655
C24 C22 C23 C24 0.0 3_655 .
C24 C25 C26 C20 180.0 . 3_655
C24 C25 C26 C27 180.0 . .
C24 C25 C26 C36 180.0 . 3_655
C24 C25 C26 C37 180.0 . 3_655
C25 C20 C21 C22 0.0 . .
C25 C20 C21 C22 180.0 3_655 .
C25 C20 C21 C23 0.0 . 3_655
C25 C20 C21 C23 180.0 3_655 3_655
C25 C20 C21 C24 180.0 3_655 3_655
C25 C20 C21 C24 0.0 . 3_655
C25 C20 C21 C25 180.0 . 3_655
C25 C20 C25 C20 180.0 3_655 3_655
C25 C20 C25 C21 0.0 3_655 3_655
C25 C20 C25 C24 0.0 3_655 .
C25 C20 C25 C26 180.0 3_655 .
C25 C20 C25 C37 180.0 3_655 3_655
C25 C20 C37 C25 180.0 . 3_655
C25 C20 C37 C26 0.0 3_655 3_655
C25 C20 C37 C26 180.0 . 3_655
C25 C20 C37 C27 0.0 . 3_655
C25 C20 C37 C27 180.0 3_655 3_655
C25 C20 C37 C36 180.0 3_655 3_655
C25 C20 C37 C36 0.0 . 3_655
C25 C20 C37 C36 0.0 . .
C25 C20 C37 C36 180.0 3_655 .
C25 C21 C22 C22 0.0 3_655 3_655
C25 C21 C22 C23 0.0 3_655 .
C25 C21 C22 C23 0.0 3_655 3_655
C25 C21 C22 C24 0.0 3_655 3_655
C25 C25 C26 C20 0.0 3_655 3_655
C25 C25 C26 C27 0.0 3_655 .
C25 C25 C26 C36 0.0 3_655 3_655
C25 C25 C26 C37 0.0 3_655 3_655
C25 C26 C27 C27 0.0 . 3_655
C25 C26 C27 C28 180.0 . .
C25 C26 C27 C35 180.0 . 3_655
C25 C26 C27 C36 0.0 . 3_655
C25 C26 C27 C36 0.0 . .
C25 C26 C27 C37 0.0 . 3_655
C26 C20 C21 C22 180.0 3_655 .
C26 C20 C21 C23 180.0 3_655 3_655
C26 C20 C21 C24 180.0 3_655 3_655
C26 C20 C21 C25 0.0 3_655 3_655
C26 C20 C25 C20 0.0 3_655 3_655
C26 C20 C25 C21 180.0 3_655 3_655
C26 C20 C25 C24 180.0 3_655 .
C26 C20 C25 C25 180.0 3_655 3_655
C26 C20 C25 C26 0.0 3_655 .
C26 C20 C25 C37 0.0 3_655 3_655
C26 C20 C37 C25 0.0 3_655 3_655
C26 C20 C37 C27 180.0 3_655 3_655
C26 C20 C37 C36 180.0 3_655 .
C26 C20 C37 C36 180.0 3_655 3_655
C26 C27 C28 C29 180.0 . .
C26 C27 C28 C35 180.0 . 3_655
C26 C27 C28 C36 180.0 . 3_655
C26 C27 C36 C26 0.0 . 3_655
C26 C27 C36 C27 0.0 . 3_655
C26 C27 C36 C28 180.0 . 3_655
C26 C27 C36 C35 180.0 . 3_655
C26 C27 C36 C35 180.0 . .
C26 C27 C36 C36 180.0 . 3_655
C26 C27 C36 C37 0.0 . .
C26 C27 C36 C37 0.0 . 3_655
C26 C36 C37 C20 180.0 3_655 .
C26 C36 C37 C25 180.0 3_655 3_655
C26 C36 C37 C27 0.0 3_655 3_655
C26 C36 C37 C36 180.0 3_655 3_655
C27 C27 C28 C29 0.0 3_655 .
C27 C27 C28 C35 0.0 3_655 3_655
C27 C27 C28 C36 0.0 3_655 3_655
C27 C27 C36 C26 0.0 3_655 3_655
C27 C27 C36 C28 180.0 3_655 3_655
C27 C27 C36 C35 180.0 3_655 .
C27 C27 C36 C35 180.0 3_655 3_655
C27 C27 C36 C36 180.0 3_655 3_655
C27 C27 C36 C37 0.0 3_655 3_655
C27 C27 C36 C37 0.0 3_655 .
C27 C28 C29 C30 0.0 . .
C27 C28 C29 C30 0.0 . 3_655
C27 C28 C29 C32 180.0 . 3_655
C27 C28 C29 C33 180.0 . 3_655
C27 C28 C29 C34 180.0 . 3_655
C27 C28 C29 C35 0.0 . 3_655
C27 C35 C36 C26 0.0 3_655 3_655
C27 C35 C36 C27 180.0 3_655 .
C27 C35 C36 C28 0.0 3_655 3_655
C27 C35 C36 C35 180.0 3_655 3_655
C27 C35 C36 C36 180.0 3_655 3_655
C27 C35 C36 C37 180.0 3_655 3_655
C27 C35 C36 C37 0.0 3_655 .
C27 C36 C37 C20 0.0 . .
C27 C36 C37 C20 180.0 3_655 .
C27 C36 C37 C25 180.0 3_655 3_655
C27 C36 C37 C25 0.0 . 3_655
C27 C36 C37 C26 180.0 . 3_655
C27 C36 C37 C26 0.0 3_655 3_655
C27 C36 C37 C27 180.0 . 3_655
C27 C36 C37 C36 0.0 . 3_655
C27 C36 C37 C36 180.0 3_655 3_655
C28 C27 C36 C26 180.0 . 3_655
C28 C27 C36 C27 180.0 . 3_655
C28 C27 C36 C28 0.0 . 3_655
C28 C27 C36 C35 0.0 . .
C28 C27 C36 C35 0.0 . 3_655
C28 C27 C36 C36 0.0 . 3_655
C28 C27 C36 C37 180.0 . 3_655
C28 C27 C36 C37 180.0 . .
C28 C29 C30 C29 0.0 . 3_655
C28 C29 C30 C30 180.0 . 3_655
C28 C29 C30 C31 180.0 . .
C28 C29 C30 C31 180.0 . 3_655
C28 C29 C30 C35 0.0 . .
C28 C29 C30 C35 0.0 . 3_655
C28 C34 C35 C27 0.0 3_655 3_655
C28 C34 C35 C29 180.0 3_655 3_655
C28 C34 C35 C30 180.0 3_655 3_655
C28 C34 C35 C30 180.0 3_655 .
C28 C34 C35 C36 0.0 3_655 .
C28 C34 C35 C36 0.0 3_655 3_655
C28 C35 C36 C26 0.0 3_655 3_655
C28 C35 C36 C27 0.0 3_655 3_655
C28 C35 C36 C27 180.0 3_655 .
C28 C35 C36 C35 180.0 3_655 3_655
C28 C35 C36 C36 180.0 3_655 3_655
C28 C35 C36 C37 0.0 3_655 .
C28 C35 C36 C37 180.0 3_655 3_655
C28 C36 C37 C20 180.0 3_655 .
C28 C36 C37 C25 180.0 3_655 3_655
C28 C36 C37 C26 0.0 3_655 3_655
C28 C36 C37 C27 0.0 3_655 3_655
C28 C36 C37 C36 180.0 3_655 3_655
C29 C30 C31 C29 180.0 . 3_655
C29 C30 C31 C30 0.0 . 3_655
C29 C30 C31 C30 180.0 3_655 3_655
C29 C30 C31 C31 0.0 . 3_655
C29 C30 C31 C31 180.0 3_655 3_655
C29 C30 C31 C32 180.0 . .
C29 C30 C31 C32 0.0 3_655 .
C29 C30 C35 C27 180.0 3_655 3_655
C29 C30 C35 C27 0.0 . 3_655
C29 C30 C35 C28 0.0 3_655 3_655
C29 C30 C35 C28 180.0 . 3_655
C29 C30 C35 C29 180.0 . 3_655
C29 C30 C35 C30 180.0 3_655 3_655
C29 C30 C35 C30 0.0 . 3_655
C29 C30 C35 C34 180.0 . .
C29 C30 C35 C34 0.0 3_655 .
C29 C30 C35 C35 180.0 3_655 3_655
C29 C30 C35 C35 0.0 . 3_655
C29 C30 C35 C36 180.0 3_655 .
C29 C30 C35 C36 0.0 . .
C29 C30 C35 C36 180.0 3_655 3_655
C29 C30 C35 C36 0.0 . 3_655
C29 C31 C32 C33 0.0 3_655 .
C29 C32 C33 C34 0.0 3_655 .
C29 C33 C34 C28 0.0 3_655 3_655
C29 C33 C34 C35 0.0 3_655 .
C29 C34 C35 C27 180.0 3_655 3_655
C29 C34 C35 C28 180.0 3_655 3_655
C29 C34 C35 C30 0.0 3_655 .
C29 C34 C35 C30 0.0 3_655 3_655
C29 C34 C35 C36 180.0 3_655 3_655
C29 C34 C35 C36 180.0 3_655 .
C29 C35 C36 C26 180.0 3_655 3_655
C29 C35 C36 C27 180.0 3_655 3_655
C29 C35 C36 C27 0.0 3_655 .
C29 C35 C36 C28 180.0 3_655 3_655
C29 C35 C36 C35 0.0 3_655 3_655
C29 C35 C36 C36 0.0 3_655 3_655
C29 C35 C36 C37 180.0 3_655 .
C29 C35 C36 C37 0.0 3_655 3_655
C30 C29 C30 C29 180.0 3_655 3_655
C30 C29 C30 C31 0.0 3_655 .
C30 C29 C30 C31 0.0 3_655 3_655
C30 C29 C30 C35 180.0 3_655 .
C30 C29 C30 C35 180.0 3_655 3_655
C30 C30 C31 C29 180.0 3_655 3_655
C30 C30 C31 C31 0.0 3_655 3_655
C30 C30 C31 C32 180.0 3_655 .
C30 C30 C35 C27 0.0 3_655 3_655
C30 C30 C35 C28 180.0 3_655 3_655
C30 C30 C35 C29 180.0 3_655 3_655
C30 C30 C35 C34 180.0 3_655 .
C30 C30 C35 C35 0.0 3_655 3_655
C30 C30 C35 C36 0.0 3_655 .
C30 C30 C35 C36 0.0 3_655 3_655
C30 C31 C32 C29 0.0 3_655 3_655
C30 C31 C32 C29 0.0 . 3_655
C30 C31 C32 C33 0.0 . .
C30 C31 C32 C33 0.0 3_655 .
C30 C35 C36 C26 180.0 3_655 3_655
C30 C35 C36 C26 180.0 . 3_655
C30 C35 C36 C27 180.0 3_655 3_655
C30 C35 C36 C27 0.0 . .
C30 C35 C36 C27 0.0 3_655 .
C30 C35 C36 C27 180.0 . 3_655
C30 C35 C36 C28 180.0 . 3_655
C30 C35 C36 C28 180.0 3_655 3_655
C30 C35 C36 C35 0.0 . 3_655
C30 C35 C36 C35 0.0 3_655 3_655
C30 C35 C36 C36 0.0 . 3_655
C30 C35 C36 C36 0.0 3_655 3_655
C30 C35 C36 C37 0.0 . 3_655
C30 C35 C36 C37 180.0 3_655 .
C30 C35 C36 C37 180.0 . .
C30 C35 C36 C37 0.0 3_655 3_655
C31 C29 C30 C29 180.0 3_655 3_655
C31 C29 C30 C30 0.0 3_655 3_655
C31 C29 C30 C31 0.0 3_655 .
C31 C29 C30 C35 180.0 3_655 3_655
C31 C29 C30 C35 180.0 3_655 .
C31 C30 C31 C29 180.0 3_655 3_655
C31 C30 C31 C30 0.0 3_655 3_655
C31 C30 C31 C32 180.0 3_655 .
C31 C30 C35 C27 180.0 . 3_655
C31 C30 C35 C28 0.0 . 3_655
C31 C30 C35 C29 0.0 . 3_655
C31 C30 C35 C30 180.0 . 3_655
C31 C30 C35 C34 0.0 . .
C31 C30 C35 C35 180.0 . 3_655
C31 C30 C35 C36 180.0 . 3_655
C31 C30 C35 C36 180.0 . .
C31 C32 C33 C29 0.0 . 3_655
C31 C32 C33 C34 0.0 . .
C32 C29 C30 C29 180.0 3_655 3_655
C32 C29 C30 C30 0.0 3_655 3_655
C32 C29 C30 C31 0.0 3_655 .
C32 C29 C30 C31 0.0 3_655 3_655
C32 C29 C30 C35 180.0 3_655 .
C32 C29 C30 C35 180.0 3_655 3_655
C32 C33 C34 C28 0.0 . 3_655
C32 C33 C34 C29 0.0 . 3_655
C32 C33 C34 C35 0.0 . .
C33 C29 C30 C29 180.0 3_655 3_655
C33 C29 C30 C30 0.0 3_655 3_655
C33 C29 C30 C31 0.0 3_655 .
C33 C29 C30 C31 0.0 3_655 3_655
C33 C29 C30 C35 180.0 3_655 3_655
C33 C29 C30 C35 180.0 3_655 .
C33 C34 C35 C27 180.0 . 3_655
C33 C34 C35 C28 180.0 . 3_655
C33 C34 C35 C29 0.0 . 3_655
C33 C34 C35 C30 0.0 . 3_655
C33 C34 C35 C30 0.0 . .
C33 C34 C35 C36 180.0 . .
C33 C34 C35 C36 180.0 . 3_655
C34 C28 C29 C30 180.0 3_655 3_655
C34 C28 C29 C30 180.0 3_655 .
C34 C28 C29 C32 0.0 3_655 3_655
C34 C28 C29 C33 0.0 3_655 3_655
C34 C28 C29 C35 180.0 3_655 3_655
C34 C29 C30 C29 0.0 3_655 3_655
C34 C29 C30 C30 180.0 3_655 3_655
C34 C29 C30 C31 180.0 3_655 .
C34 C29 C30 C31 180.0 3_655 3_655
C34 C29 C30 C35 0.0 3_655 .
C34 C29 C30 C35 0.0 3_655 3_655
C34 C35 C36 C26 0.0 . 3_655
C34 C35 C36 C27 180.0 . .
C34 C35 C36 C27 0.0 . 3_655
C34 C35 C36 C28 0.0 . 3_655
C34 C35 C36 C35 180.0 . 3_655
C34 C35 C36 C36 180.0 . 3_655
C34 C35 C36 C37 0.0 . .
C34 C35 C36 C37 180.0 . 3_655
C35 C27 C28 C29 0.0 3_655 .
C35 C27 C28 C36 0.0 3_655 3_655
C35 C27 C36 C26 180.0 3_655 3_655
C35 C27 C36 C27 180.0 3_655 3_655
C35 C27 C36 C28 0.0 3_655 3_655
C35 C27 C36 C35 0.0 3_655 .
C35 C27 C36 C36 0.0 3_655 3_655
C35 C27 C36 C37 180.0 3_655 .
C35 C27 C36 C37 180.0 3_655 3_655
C35 C28 C29 C30 0.0 3_655 3_655
C35 C28 C29 C30 0.0 3_655 .
C35 C28 C29 C32 180.0 3_655 3_655
C35 C28 C29 C33 180.0 3_655 3_655
C35 C28 C29 C34 180.0 3_655 3_655
C35 C29 C30 C29 0.0 3_655 3_655
C35 C29 C30 C30 180.0 3_655 3_655
C35 C29 C30 C31 180.0 3_655 3_655
C35 C29 C30 C31 180.0 3_655 .
C35 C29 C30 C35 0.0 3_655 .
C35 C30 C31 C29 0.0 . 3_655
C35 C30 C31 C29 180.0 3_655 3_655
C35 C30 C31 C30 0.0 3_655 3_655
C35 C30 C31 C30 180.0 . 3_655
C35 C30 C31 C31 0.0 3_655 3_655
C35 C30 C31 C31 180.0 . 3_655
C35 C30 C31 C32 0.0 . .
C35 C30 C31 C32 180.0 3_655 .
C35 C30 C35 C27 0.0 3_655 3_655
C35 C30 C35 C28 180.0 3_655 3_655
C35 C30 C35 C29 180.0 3_655 3_655
C35 C30 C35 C30 0.0 3_655 3_655
C35 C30 C35 C34 180.0 3_655 .
C35 C30 C35 C36 0.0 3_655 .
C35 C30 C35 C36 0.0 3_655 3_655
C35 C35 C36 C26 180.0 3_655 3_655
C35 C35 C36 C27 0.0 3_655 .
C35 C35 C36 C27 180.0 3_655 3_655
C35 C35 C36 C28 180.0 3_655 3_655
C35 C35 C36 C36 0.0 3_655 3_655
C35 C35 C36 C37 0.0 3_655 3_655
C35 C35 C36 C37 180.0 3_655 .
C35 C36 C37 C20 0.0 3_655 .
C35 C36 C37 C20 180.0 . .
C35 C36 C37 C25 0.0 3_655 3_655
C35 C36 C37 C25 180.0 . 3_655
C35 C36 C37 C26 180.0 3_655 3_655
C35 C36 C37 C26 0.0 . 3_655
C35 C36 C37 C27 0.0 . 3_655
C35 C36 C37 C27 180.0 3_655 3_655
C35 C36 C37 C36 180.0 . 3_655
C35 C36 C37 C36 0.0 3_655 3_655
C36 C26 C27 C27 0.0 3_655 3_655
C36 C26 C27 C28 180.0 3_655 .
C36 C26 C27 C35 180.0 3_655 3_655
C36 C26 C27 C36 0.0 3_655 .
C36 C26 C27 C37 0.0 3_655 3_655
C36 C27 C28 C29 0.0 . .
C36 C27 C28 C29 0.0 3_655 .
C36 C27 C28 C35 0.0 . 3_655
C36 C27 C28 C35 0.0 3_655 3_655
C36 C27 C28 C36 0.0 . 3_655
C36 C27 C36 C26 180.0 3_655 3_655
C36 C27 C36 C27 180.0 3_655 3_655
C36 C27 C36 C28 0.0 3_655 3_655
C36 C27 C36 C35 0.0 3_655 .
C36 C27 C36 C35 0.0 3_655 3_655
C36 C27 C36 C37 180.0 3_655 .
C36 C27 C36 C37 180.0 3_655 3_655
C36 C28 C29 C30 0.0 3_655 .
C36 C28 C29 C30 0.0 3_655 3_655
C36 C28 C29 C32 180.0 3_655 3_655
C36 C28 C29 C33 180.0 3_655 3_655
C36 C28 C29 C34 180.0 3_655 3_655
C36 C28 C29 C35 0.0 3_655 3_655
C36 C35 C36 C26 180.0 3_655 3_655
C36 C35 C36 C27 180.0 3_655 3_655
C36 C35 C36 C27 0.0 3_655 .
C36 C35 C36 C28 180.0 3_655 3_655
C36 C35 C36 C35 0.0 3_655 3_655
C36 C35 C36 C37 180.0 3_655 .
C36 C35 C36 C37 0.0 3_655 3_655
C36 C36 C37 C20 0.0 3_655 .
C36 C36 C37 C25 0.0 3_655 3_655
C36 C36 C37 C26 180.0 3_655 3_655
C36 C36 C37 C27 180.0 3_655 3_655
C37 C20 C21 C22 180.0 . .
C37 C20 C21 C23 180.0 . 3_655
C37 C20 C21 C24 180.0 . 3_655
C37 C20 C21 C25 0.0 . 3_655
C37 C20 C25 C20 0.0 . 3_655
C37 C20 C25 C21 180.0 . 3_655
C37 C20 C25 C24 180.0 . .
C37 C20 C25 C25 180.0 . 3_655
C37 C20 C25 C26 0.0 . .
C37 C20 C25 C37 0.0 . 3_655
C37 C25 C26 C20 0.0 3_655 3_655
C37 C25 C26 C27 0.0 3_655 .
C37 C25 C26 C36 0.0 3_655 3_655
C37 C26 C27 C27 0.0 3_655 3_655
C37 C26 C27 C28 180.0 3_655 .
C37 C26 C27 C35 180.0 3_655 3_655
C37 C26 C27 C36 0.0 3_655 .
C37 C26 C27 C36 0.0 3_655 3_655
C37 C27 C28 C29 180.0 3_655 .
C37 C27 C28 C35 180.0 3_655 3_655
C37 C27 C28 C36 180.0 3_655 3_655
C37 C27 C36 C26 0.0 3_655 3_655
C37 C27 C36 C27 0.0 3_655 3_655
C37 C27 C36 C28 180.0 3_655 3_655
C37 C27 C36 C35 180.0 3_655 3_655
C37 C27 C36 C35 180.0 3_655 .
C37 C27 C36 C36 180.0 3_655 3_655
C37 C27 C36 C37 0.0 3_655 .
C37 C36 C37 C20 0.0 3_655 .
C37 C36 C37 C25 0.0 3_655 3_655
C37 C36 C37 C26 180.0 3_655 3_655
C37 C36 C37 C27 180.0 3_655 3_655
C37 C36 C37 C36 0.0 3_655 3_655

loop_
_smtbx_masks_void_nr
_smtbx_masks_void_average_x
_smtbx_masks_void_average_y
_smtbx_masks_void_average_z
_smtbx_masks_void_volume
_smtbx_masks_void_count_electrons
1 0.000 0.500 -0.051 1232.7 243.9
2 0.500 0.000 -0.703 1232.7 243.9
